data_7055285
loop_
_publ_author_name
'Mason, Helen E.'
'Li, Wei'
'Carpenter, Michael A.'
'Hamilton, Michelle L.'
'Howard, Judith A. K.'
'Sparkes, Hazel A.'

_publ_section_title
;
 Structural and spectroscopic characterisation of the spin crossover in
 [Fe(abpt)2(NCS)2] polymorph A
;
_journal_issue 3
_journal_name_full 'New J. Chem.'
_journal_page_first 2466
_journal_paper_doi 10.1039/C5NJ02359A
_journal_volume 40
_journal_year 2016
_chemical_formula_moiety 'C26 H20 Fe N14 S2'
_chemical_formula_sum 'C26 H20 Fe N14 S2'
_chemical_formula_weight 648.53
_chemical_name_systematic
;
 ? 
;
_space_group_crystal_system monoclinic
_space_group_IT_number 14
_space_group_name_Hall '-P 2yn'
_space_group_name_H-M_alt 'P 1 21/n 1'
_symmetry_space_group_name_Hall '-P 2yn'
_symmetry_space_group_name_H-M 'P 1 21/n 1'
_atom_sites_solution_hydrogens geom
_atom_sites_solution_primary direct
_atom_sites_solution_secondary difmap
_audit_creation_date 2013-11-29
_audit_creation_method
;
  Olex2 1.2
  (compiled Apr 23 2013 17:59:47, GUI svn.r4466)
;
_audit_update_record
;
2015-09-03 deposited with the CCDC.
2016-01-08 downloaded from the CCDC.
;
_cell_angle_alpha 90.00
_cell_angle_beta 93.306(2)
_cell_angle_gamma 90.00
_cell_formula_units_Z 2
_cell_length_a 8.3770(9)
_cell_length_b 9.9820(11)
_cell_length_c 16.1977(17)
_cell_measurement_reflns_used 7561
_cell_measurement_temperature 150
_cell_measurement_theta_max 28.23
_cell_measurement_theta_min 2.40
_cell_volume 1352.2(3)
_computing_cell_refinement 'SMART (Bruker, 1998)'
_computing_data_collection 'SMART (Bruker, 1998)'
_computing_data_reduction 'SAINT (Bruker, 1998)'
_computing_molecular_graphics
;
O. V. Dolomanov, L. J. Bourhis, R. J. Gildea, J. A. K. Howard and H. Puschmann,
OLEX2: a complete structure solution, refinement and analysis program.
J. Appl. Cryst. (2009). 42, 339-341.
;
_computing_publication_material
;
O. V. Dolomanov, L. J. Bourhis, R. J. Gildea, J. A. K. Howard and H. Puschmann,
OLEX2: a complete structure solution, refinement and analysis program.
J. Appl. Cryst. (2009). 42, 339-341.
;
_computing_structure_refinement
;
XL, G.M. Sheldrick, Acta Cryst.
(2008). A64, 112-122
;
_computing_structure_solution
;
XS, G.M. Sheldrick, Acta Cryst.
(2008). A64, 112-122
;
_diffrn_ambient_temperature 150
_diffrn_detector 'CCD area detector'
_diffrn_detector_area_resol_mean 7.9
_diffrn_detector_type 'Bruker SMART CCD 1K area detector'
_diffrn_measured_fraction_theta_full 0.998
_diffrn_measured_fraction_theta_max 0.998
_diffrn_measurement_device 'three-circle diffractometer'
_diffrn_measurement_device_type 'Bruker SMART CCD 1K area detector'
_diffrn_measurement_method '\w scans'
_diffrn_radiation_monochromator graphite
_diffrn_radiation_probe x-ray
_diffrn_radiation_type MoK\a
_diffrn_radiation_wavelength 0.71073
_diffrn_radiation_xray_symbol K-L~3~
_diffrn_reflns_av_R_equivalents 0.0336
_diffrn_reflns_av_unetI/netI 0.0279
_diffrn_reflns_limit_h_max 11
_diffrn_reflns_limit_h_min -11
_diffrn_reflns_limit_k_max 12
_diffrn_reflns_limit_k_min -13
_diffrn_reflns_limit_l_max 21
_diffrn_reflns_limit_l_min -21
_diffrn_reflns_number 14820
_diffrn_reflns_theta_full 28.29
_diffrn_reflns_theta_max 28.29
_diffrn_reflns_theta_min 2.40
_diffrn_source 'sealed X-ray tube'
_diffrn_source_target Mo
_exptl_absorpt_coefficient_mu 0.760
_exptl_absorpt_correction_T_max 1.000
_exptl_absorpt_correction_T_min 0.825
_exptl_absorpt_correction_type multi-scan
_exptl_absorpt_process_details 'SADABS (G. Sheldrick, 1998)'
_exptl_crystal_colour reddish
_exptl_crystal_colour_modifier reddish
_exptl_crystal_density_diffrn 1.593
_exptl_crystal_density_method 'not measured'
_exptl_crystal_description block
_exptl_crystal_F_000 664
_exptl_crystal_size_max 0.36
_exptl_crystal_size_mid 0.3
_exptl_crystal_size_min 0.26
_refine_diff_density_max 0.342
_refine_diff_density_min -0.326
_refine_diff_density_rms 0.058
_refine_ls_extinction_method none
_refine_ls_goodness_of_fit_ref 1.043
_refine_ls_hydrogen_treatment mixed
_refine_ls_matrix_type full
_refine_ls_number_parameters 202
_refine_ls_number_reflns 3357
_refine_ls_number_restraints 0
_refine_ls_restrained_S_all 1.043
_refine_ls_R_factor_all 0.0413
_refine_ls_R_factor_gt 0.0293
_refine_ls_shift/su_max 0.000
_refine_ls_shift/su_mean 0.000
_refine_ls_structure_factor_coef Fsqd
_refine_ls_weighting_details 'calc w=1/[\s^2^(Fo^2^)+(0.0331P)^2^+0.6814P] where P=(Fo^2^+2Fc^2^)/3'
_refine_ls_weighting_scheme calc
_refine_ls_wR_factor_gt 0.0700
_refine_ls_wR_factor_ref 0.0752
_reflns_number_gt 2756
_reflns_number_total 3357
_reflns_threshold_expression >2sigma(I)
_cod_data_source_file c5nj02359a2.cif
_cod_data_source_block 150k
_cod_depositor_comments 'Adding full bibliography for 7055281--7055291.cif.'
_cod_database_code 7055285
_olex2_refinement_description
;
1. Others
 Fixed Uiso: H6A(0.03) H6B(0.03) H2(0.027) H3(0.031) H4(0.032) H5(0.029)
 H10(0.03) H11(0.028) H12(0.029) H13(0.028)
 Fixed X: Fe1(0.5) H2(0.7983) H3(1.0399) H4(1.1013) H5(0.9093) H10(0.3616)
 H11(0.1141) H12(-0.0099) H13(0.1269)
 Fixed Y: Fe1(0.5) H2(0.4444) H3(0.5493) H4(0.7527) H5(0.8528) H10(1.2751)
 H11(1.2395) H12(1.0295) H13(0.8586)
 Fixed Z: Fe1(0.5) H2(0.4008) H3(0.3801) H4(0.4463) H5(0.5276) H10(0.6922)
 H11(0.7446) H12(0.7269) H13(0.6593)
;

loop_
_space_group_symop_id
_space_group_symop_operation_xyz
1 'x, y, z'
2 '-x+1/2, y+1/2, -z+1/2'
3 '-x, -y, -z'
4 'x-1/2, -y-1/2, z-1/2'

loop_
_atom_site_label
_atom_site_type_symbol
_atom_site_fract_x
_atom_site_fract_y
_atom_site_fract_z
_atom_site_U_iso_or_equiv
_atom_site_adp_type
_atom_site_occupancy
_atom_site_symmetry_multiplicity
_atom_site_calc_flag
_atom_site_refinement_flags
Fe1 Fe 0.5000 0.5000 0.5000 0.01589(9) Uani 1 2 d S
S1 S 0.26459(5) 0.71389(5) 0.26144(3) 0.02826(11) Uani 1 1 d .
N1 N 0.40028(15) 0.57072(14) 0.39698(8) 0.0202(3) Uani 1 1 d .
N2 N 0.71024(15) 0.58239(13) 0.47333(8) 0.0192(3) Uani 1 1 d .
N3 N 0.47673(15) 0.67823(14) 0.54837(8) 0.0192(3) Uani 1 1 d .
N4 N 0.35609(15) 0.74951(13) 0.58022(8) 0.0195(3) Uani 1 1 d .
N5 N 0.57086(16) 0.87637(13) 0.58018(8) 0.0193(3) Uani 1 1 d .
N6 N 0.68280(18) 0.98233(15) 0.59356(10) 0.0249(3) Uani 1 1 d .
H6A H 0.736(2) 0.965(2) 0.6436(13) 0.030 Uiso 1 1 d .
H6B H 0.628(2) 1.055(2) 0.6051(12) 0.030 Uiso 1 1 d .
N7 N 0.39285(17) 1.09446(14) 0.64635(9) 0.0229(3) Uani 1 1 d .
C1 C 0.34336(18) 0.62881(16) 0.34083(10) 0.0198(3) Uani 1 1 d .
C2 C 0.82049(19) 0.52829(17) 0.42658(10) 0.0228(3) Uani 1 1 d .
H2 H 0.7983 0.4444 0.4008 0.027 Uiso 1 1 calc R
C3 C 0.9655(2) 0.58990(18) 0.41444(11) 0.0260(4) Uani 1 1 d .
H3 H 1.0399 0.5493 0.3801 0.031 Uiso 1 1 calc R
C4 C 1.0010(2) 0.71061(18) 0.45265(11) 0.0269(4) Uani 1 1 d .
H4 H 1.1013 0.7527 0.4463 0.032 Uiso 1 1 calc R
C5 C 0.88804(19) 0.76975(18) 0.50053(10) 0.0241(3) Uani 1 1 d .
H5 H 0.9093 0.8528 0.5276 0.029 Uiso 1 1 calc R
C6 C 0.74343(19) 0.70453(16) 0.50775(10) 0.0202(3) Uani 1 1 d .
C7 C 0.60529(18) 0.75513(16) 0.54747(9) 0.0196(3) Uani 1 1 d .
C8 C 0.41423(19) 0.86846(16) 0.59998(9) 0.0194(3) Uani 1 1 d .
C9 C 0.32302(19) 0.97375(16) 0.63911(10) 0.0200(3) Uani 1 1 d .
C10 C 0.3135(2) 1.18933(17) 0.68550(10) 0.0251(4) Uani 1 1 d .
H10 H 0.3616 1.2751 0.6922 0.030 Uiso 1 1 calc R
C11 C 0.1653(2) 1.16928(17) 0.71677(10) 0.0237(3) Uani 1 1 d .
H11 H 0.1141 1.2395 0.7446 0.028 Uiso 1 1 calc R
C12 C 0.0928(2) 1.04539(18) 0.70686(10) 0.0245(3) Uani 1 1 d .
H12 H -0.0099 1.0295 0.7269 0.029 Uiso 1 1 calc R
C13 C 0.1731(2) 0.94491(17) 0.66716(10) 0.0234(3) Uani 1 1 d .
H13 H 0.1269 0.8586 0.6593 0.028 Uiso 1 1 calc R

loop_
_atom_site_aniso_label
_atom_site_aniso_U_11
_atom_site_aniso_U_22
_atom_site_aniso_U_33
_atom_site_aniso_U_23
_atom_site_aniso_U_13
_atom_site_aniso_U_12
Fe1 0.01276(15) 0.01579(16) 0.01921(16) -0.00010(12) 0.00181(11) -0.00055(12)
S1 0.0262(2) 0.0316(2) 0.0264(2) 0.00342(17) -0.00319(17) 0.00588(18)
N1 0.0157(6) 0.0205(7) 0.0247(7) -0.0014(5) 0.0034(5) -0.0016(5)
N2 0.0163(6) 0.0203(7) 0.0210(6) 0.0032(5) 0.0005(5) 0.0011(5)
N3 0.0161(6) 0.0204(7) 0.0212(6) -0.0004(5) 0.0019(5) 0.0000(5)
N4 0.0176(6) 0.0184(7) 0.0226(6) -0.0013(5) 0.0026(5) 0.0012(5)
N5 0.0173(6) 0.0180(6) 0.0225(7) -0.0015(5) 0.0005(5) -0.0026(5)
N6 0.0207(7) 0.0203(7) 0.0335(8) -0.0035(6) 0.0009(6) -0.0067(6)
N7 0.0220(7) 0.0202(7) 0.0263(7) -0.0016(6) 0.0017(6) -0.0019(5)
C1 0.0133(7) 0.0215(8) 0.0251(8) -0.0035(6) 0.0051(6) -0.0003(6)
C2 0.0198(8) 0.0215(8) 0.0272(8) 0.0037(6) 0.0026(6) 0.0032(6)
C3 0.0182(8) 0.0283(9) 0.0320(9) 0.0044(7) 0.0064(7) 0.0028(7)
C4 0.0163(8) 0.0325(10) 0.0320(9) 0.0052(7) 0.0025(7) -0.0031(7)
C5 0.0187(8) 0.0258(9) 0.0275(8) 0.0011(7) -0.0007(6) -0.0049(7)
C6 0.0170(7) 0.0224(8) 0.0212(7) 0.0028(6) -0.0002(6) -0.0007(6)
C7 0.0182(8) 0.0197(8) 0.0206(7) 0.0008(6) -0.0006(6) -0.0006(6)
C8 0.0193(8) 0.0198(8) 0.0192(7) 0.0006(6) -0.0001(6) -0.0013(6)
C9 0.0212(8) 0.0186(8) 0.0200(7) 0.0013(6) 0.0000(6) 0.0014(6)
C10 0.0261(9) 0.0213(8) 0.0278(8) -0.0032(7) 0.0009(7) -0.0029(7)
C11 0.0252(8) 0.0240(8) 0.0221(8) -0.0033(6) 0.0025(6) 0.0027(7)
C12 0.0227(8) 0.0264(8) 0.0247(8) 0.0032(7) 0.0041(7) -0.0004(7)
C13 0.0240(8) 0.0200(8) 0.0263(8) 0.0015(7) 0.0009(7) -0.0029(7)

loop_
_atom_type_symbol
_atom_type_description
_atom_type_scat_dispersion_real
_atom_type_scat_dispersion_imag
_atom_type_scat_source
C C 0.0033 0.0016 'International Tables Vol C Tables 4.2.6.8 and 6.1.1.4'
H H 0.0000 0.0000 'International Tables Vol C Tables 4.2.6.8 and 6.1.1.4'
N N 0.0061 0.0033 'International Tables Vol C Tables 4.2.6.8 and 6.1.1.4'
S S 0.1246 0.1234 'International Tables Vol C Tables 4.2.6.8 and 6.1.1.4'
Fe Fe 0.3463 0.8444 'International Tables Vol C Tables 4.2.6.8 and 6.1.1.4'

loop_
_geom_angle_atom_site_label_1
_geom_angle_atom_site_label_2
_geom_angle_atom_site_label_3
_geom_angle
_geom_angle_site_symmetry_1
_geom_angle_site_symmetry_3
N1 Fe1 N1 180.00(4) . 3_666
N1 Fe1 N2 89.69(5) . 3_666
N1 Fe1 N2 89.69(5) 3_666 .
N1 Fe1 N2 90.31(5) 3_666 3_666
N1 Fe1 N2 90.31(5) . .
N1 Fe1 N3 88.04(6) 3_666 3_666
N1 Fe1 N3 91.96(6) . 3_666
N1 Fe1 N3 91.95(6) 3_666 .
N1 Fe1 N3 88.05(6) . .
N2 Fe1 N2 180.0 3_666 .
N3 Fe1 N2 100.19(5) 3_666 .
N3 Fe1 N2 79.82(5) . .
N3 Fe1 N2 79.81(5) 3_666 3_666
N3 Fe1 N2 100.18(5) . 3_666
N3 Fe1 N3 180.00(7) 3_666 .
C1 N1 Fe1 171.07(13) . .
C2 N2 Fe1 126.59(11) . .
C2 N2 C6 117.41(14) . .
C6 N2 Fe1 115.98(10) . .
N4 N3 Fe1 136.02(10) . .
C7 N3 Fe1 115.01(11) . .
C7 N3 N4 108.86(13) . .
C8 N4 N3 106.94(13) . .
C7 N5 N6 124.68(14) . .
C7 N5 C8 105.52(13) . .
C8 N5 N6 129.71(14) . .
N5 N6 H6A 106.1(13) . .
N5 N6 H6B 107.4(14) . .
H6A N6 H6B 101.4(18) . .
C10 N7 C9 116.81(15) . .
N1 C1 S1 178.91(16) . .
N2 C2 H2 118.7 . .
N2 C2 C3 122.63(16) . .
C3 C2 H2 118.7 . .
C2 C3 H3 120.3 . .
C4 C3 C2 119.50(16) . .
C4 C3 H3 120.3 . .
C3 C4 H4 120.5 . .
C3 C4 C5 119.02(16) . .
C5 C4 H4 120.5 . .
C4 C5 H5 120.8 . .
C6 C5 C4 118.32(16) . .
C6 C5 H5 120.8 . .
N2 C6 C5 122.98(15) . .
N2 C6 C7 110.17(13) . .
C5 C6 C7 126.78(15) . .
N3 C7 N5 108.73(14) . .
N3 C7 C6 118.33(14) . .
N5 C7 C6 132.65(14) . .
N4 C8 N5 109.94(14) . .
N4 C8 C9 123.89(14) . .
N5 C8 C9 126.16(14) . .
N7 C9 C8 116.52(14) . .
N7 C9 C13 123.71(15) . .
C13 C9 C8 119.77(15) . .
N7 C10 H10 118.2 . .
N7 C10 C11 123.55(16) . .
C11 C10 H10 118.2 . .
C10 C11 H11 120.5 . .
C10 C11 C12 118.99(16) . .
C12 C11 H11 120.5 . .
C11 C12 H12 120.7 . .
C11 C12 C13 118.65(16) . .
C13 C12 H12 120.7 . .
C9 C13 H13 120.9 . .
C12 C13 C9 118.24(16) . .
C12 C13 H13 120.9 . .

loop_
_geom_bond_atom_site_label_1
_geom_bond_atom_site_label_2
_geom_bond_distance
_geom_bond_site_symmetry_2
Fe1 N1 1.9545(14) 3_666
Fe1 N1 1.9544(14) .
Fe1 N2 2.0131(13) 3_666
Fe1 N2 2.0131(13) .
Fe1 N3 1.9582(14) .
Fe1 N3 1.9582(14) 3_666
S1 C1 1.6470(17) .
N1 C1 1.158(2) .
N2 C2 1.341(2) .
N2 C6 1.363(2) .
N3 N4 1.3616(18) .
N3 C7 1.323(2) .
N4 C8 1.316(2) .
N5 N6 1.4218(19) .
N5 C7 1.359(2) .
N5 C8 1.371(2) .
N6 H6A 0.92(2) .
N6 H6B 0.88(2) .
N7 C9 1.342(2) .
N7 C10 1.338(2) .
C2 H2 0.9500 .
C2 C3 1.386(2) .
C3 H3 0.9500 .
C3 C4 1.379(3) .
C4 H4 0.9500 .
C4 C5 1.390(2) .
C5 H5 0.9500 .
C5 C6 1.386(2) .
C6 C7 1.447(2) .
C8 C9 1.465(2) .
C9 C13 1.390(2) .
C10 H10 0.9500 .
C10 C11 1.382(2) .
C11 H11 0.9500 .
C11 C12 1.383(2) .
C12 H12 0.9500 .
C12 C13 1.386(2) .
C13 H13 0.9500 .

loop_
_geom_hbond_atom_site_label_D
_geom_hbond_atom_site_label_H
_geom_hbond_atom_site_label_A
_geom_hbond_distance_DH
_geom_hbond_distance_HA
_geom_hbond_distance_DA
_geom_hbond_angle_DHA
_geom_hbond_site_symmetry_A
N6 H6A S1 0.92(2) 2.61(2) 3.3890(17) 142.4(17) 4_676
N6 H6B N7 0.88(2) 2.16(2) 2.850(2) 135.3(18) .
